data_7200440
loop_
_publ_author_name
'Harada, Jun'
'Harakawa, Mayuko'
'Ogawa, Keiichiro'

_publ_section_title
;
 Crystalline-state conformational change of \b-nitrostyrenes and its
 freezing at low temperature
;
_journal_issue 4
_journal_name_full CrystEngComm
_journal_page_first 638
_journal_paper_doi 10.1039/b815869j
_journal_volume 11
_journal_year 2009
_chemical_formula_sum 'C10 H12 N2 O2'
_chemical_formula_weight 192.22
_chemical_melting_point 453.15
_chemical_name_common 4-Dimethylamino-beta-nitrostyrene
_chemical_name_systematic
;
4-Dimethylamino-\b-nitrostyrene
;
_space_group_IT_number 61
_symmetry_cell_setting orthorhombic
_symmetry_space_group_name_Hall '-P 2ac 2ab'
_symmetry_space_group_name_H-M 'P b c a'
_atom_sites_solution_hydrogens geom
_atom_sites_solution_primary direct
_atom_sites_solution_secondary difmap
_audit_creation_method SHELXL-97
_cell_angle_alpha 90.00
_cell_angle_beta 90.00
_cell_angle_gamma 90.00
_cell_formula_units_Z 8
_cell_length_a 10.1607(5)
_cell_length_b 7.2960(4)
_cell_length_c 25.1132(13)
_cell_measurement_reflns_used 5826
_cell_measurement_temperature 90
_cell_measurement_theta_max 30.0
_cell_measurement_theta_min 2.6
_cell_volume 1861.70(17)
_computing_cell_refinement 'SAINT (Bruker, 1998)'
_computing_data_collection 'SMART (Bruker, 1998)'
_computing_data_reduction SAINT
_computing_molecular_graphics 'SHELXTL (Sheldrick, 2008)'
_computing_publication_material SHELXTL
_computing_structure_refinement 'SHELXL-97 (Sheldrick, 2008)'
_computing_structure_solution 'SHELXS-97 (Sheldrick, 2008)'
_diffrn_ambient_temperature 90
_diffrn_detector_area_resol_mean 8.192
_diffrn_measured_fraction_theta_full 1.000
_diffrn_measured_fraction_theta_max 1.000
_diffrn_measurement_device_type 'Bruker SMART 1000 CCD diffractometer'
_diffrn_measurement_method \w_scan
_diffrn_radiation_monochromator graphite
_diffrn_radiation_source 'fine-focus sealed tube'
_diffrn_radiation_type MoK\a
_diffrn_radiation_wavelength 0.71073
_diffrn_reflns_av_R_equivalents 0.0226
_diffrn_reflns_av_sigmaI/netI 0.0108
_diffrn_reflns_limit_h_max 14
_diffrn_reflns_limit_h_min -14
_diffrn_reflns_limit_k_max 10
_diffrn_reflns_limit_k_min -10
_diffrn_reflns_limit_l_max 35
_diffrn_reflns_limit_l_min -34
_diffrn_reflns_number 27117
_diffrn_reflns_theta_full 30.01
_diffrn_reflns_theta_max 30.01
_diffrn_reflns_theta_min 1.62
_diffrn_standards_decay_% 0
_exptl_absorpt_coefficient_mu 0.097
_exptl_absorpt_correction_T_max 0.9808
_exptl_absorpt_correction_T_min 0.9621
_exptl_absorpt_correction_type multi-scan
_exptl_absorpt_process_details 'SADABS (Sheldrick, 2002)'
_exptl_crystal_colour red
_exptl_crystal_density_diffrn 1.372
_exptl_crystal_density_method 'not measured'
_exptl_crystal_description block
_exptl_crystal_F_000 816
_exptl_crystal_size_max 0.40
_exptl_crystal_size_mid 0.36
_exptl_crystal_size_min 0.20
_refine_diff_density_max 0.396
_refine_diff_density_min -0.229
_refine_diff_density_rms 0.051
_refine_ls_extinction_method none
_refine_ls_goodness_of_fit_ref 1.059
_refine_ls_hydrogen_treatment constr
_refine_ls_matrix_type full
_refine_ls_number_parameters 162
_refine_ls_number_reflns 2721
_refine_ls_number_restraints 15
_refine_ls_restrained_S_all 1.059
_refine_ls_R_factor_all 0.0442
_refine_ls_R_factor_gt 0.0391
_refine_ls_shift/su_max 0.001
_refine_ls_shift/su_mean 0.000
_refine_ls_structure_factor_coef Fsqd
_refine_ls_weighting_details 'calc w=1/[\s^2^(Fo^2^)+(0.0669P)^2^+0.5440P] where P=(Fo^2^+2Fc^2^)/3'
_refine_ls_weighting_scheme calc
_refine_ls_wR_factor_gt 0.1140
_refine_ls_wR_factor_ref 0.1197
_reflns_number_gt 2426
_reflns_number_total 2721
_reflns_threshold_expression >2sigma(I)
_cod_data_source_file b815869j.txt
_cod_data_source_block nme290k
_cod_depositor_comments
;
The following automatic conversions were performed:

'_chemical_melting_point' value '180_C' was changed to '453.15' - it
was converted from degrees Celsius(C) to Kelvins(K).

Automatic conversion script
Id: cif_fix_values 1646 2011-03-28 12:23:43Z adriana 
;
_cod_original_sg_symbol_H-M P_b_c_a
_cod_database_code 7200440

loop_
_symmetry_equiv_pos_as_xyz
'x, y, z'
'-x+1/2, -y, z+1/2'
'-x, y+1/2, -z+1/2'
'x+1/2, -y+1/2, -z'
'-x, -y, -z'
'x-1/2, y, -z-1/2'
'x, -y-1/2, z-1/2'
'-x-1/2, y-1/2, z'

loop_
_atom_site_label
_atom_site_type_symbol
_atom_site_fract_x
_atom_site_fract_y
_atom_site_fract_z
_atom_site_U_iso_or_equiv
_atom_site_adp_type
_atom_site_occupancy
_atom_site_symmetry_multiplicity
_atom_site_calc_flag
_atom_site_refinement_flags
_atom_site_disorder_assembly
_atom_site_disorder_group
N1A N 0.37431(12) 0.11179(16) 0.36453(4) 0.0230(2) Uani 0.90 1 d PD A 1
N2A N 0.3968(2) 0.2358(3) 0.67940(5) 0.0186(3) Uani 0.90 1 d PD A 1
O1A O 0.46434(16) 0.2086(2) 0.34705(4) 0.0319(3) Uani 0.90 1 d PD A 1
O2A O 0.30072(10) 0.02029(15) 0.33530(4) 0.0341(3) Uani 0.90 1 d PD A 1
C1A C 0.41678(9) 0.19851(13) 0.51205(4) 0.01544(19) Uani 0.90 1 d PD A 1
C2A C 0.50561(10) 0.30578(14) 0.54152(4) 0.0164(2) Uani 0.90 1 d P A 1
H2A H 0.5714 0.3728 0.5230 0.020 Uiso 0.90 1 calc PR A 1
C3A C 0.50096(13) 0.3176(2) 0.59652(5) 0.0162(2) Uani 0.90 1 d P A 1
H3A H 0.5634 0.3909 0.6149 0.019 Uiso 0.90 1 calc PR A 1
C4A C 0.40341(15) 0.2207(2) 0.62548(4) 0.01519(19) Uani 0.90 1 d PD A 1
C5A C 0.31541(11) 0.10845(16) 0.59588(4) 0.0170(2) Uani 0.90 1 d P A 1
H5A H 0.2503 0.0393 0.6141 0.020 Uiso 0.90 1 calc PR A 1
C6A C 0.32290(10) 0.09820(14) 0.54122(4) 0.0167(2) Uani 0.90 1 d P A 1
H6A H 0.2630 0.0212 0.5227 0.020 Uiso 0.90 1 calc PR A 1
C7A C 0.42795(9) 0.19531(13) 0.45484(4) 0.0171(2) Uani 0.90 1 d PD A 1
H7A H 0.4962 0.2673 0.4397 0.021 Uiso 0.90 1 calc PR A 1
C8A C 0.35163(10) 0.10093(14) 0.42073(4) 0.0194(2) Uani 0.90 1 d PD A 1
H8A H 0.2822 0.0266 0.4340 0.023 Uiso 0.90 1 calc PR A 1
C9A C 0.4963(4) 0.3391(8) 0.70868(17) 0.0231(3) Uani 0.90 1 d PD A 1
H91A H 0.4739 0.3401 0.7466 0.035 Uiso 0.90 1 calc PR A 1
H92A H 0.4992 0.4652 0.6953 0.035 Uiso 0.90 1 calc PR A 1
H93A H 0.5825 0.2813 0.7038 0.035 Uiso 0.90 1 calc PR A 1
C10A C 0.3012(2) 0.1266(3) 0.70884(5) 0.0237(3) Uani 0.90 1 d PD A 1
H101 H 0.3058 0.1578 0.7467 0.035 Uiso 0.90 1 calc PR A 1
H102 H 0.3209 -0.0039 0.7041 0.035 Uiso 0.90 1 calc PR A 1
H103 H 0.2125 0.1524 0.6954 0.035 Uiso 0.90 1 calc PR A 1
N1B N 0.4028(15) 0.149(2) 0.3688(5) 0.0361(11) Uiso 0.10 1 d PD B 2
N2B N 0.384(3) 0.247(5) 0.6810(6) 0.0361(11) Uiso 0.10 1 d PD B 2
O1B O 0.4802(17) 0.219(3) 0.3370(6) 0.0361(11) Uiso 0.10 1 d PD B 2
O2B O 0.3150(12) 0.0469(15) 0.3526(5) 0.0361(11) Uiso 0.10 1 d PD B 2
C1B C 0.3765(11) 0.1562(15) 0.5193(3) 0.0361(11) Uiso 0.10 1 d PGD B 2
C2B C 0.4739(11) 0.2747(17) 0.5373(5) 0.0361(11) Uiso 0.10 1 d PG B 2
H2B H 0.5312 0.3327 0.5126 0.043 Uiso 0.10 1 calc PR B 2
C3B C 0.4874(15) 0.308(2) 0.5915(5) 0.0361(11) Uiso 0.10 1 d PG B 2
H3B H 0.5539 0.3895 0.6039 0.043 Uiso 0.10 1 calc PR B 2
C4B C 0.4035(18) 0.224(3) 0.6277(3) 0.0361(11) Uiso 0.10 1 d PGD B 2
C5B C 0.3061(14) 0.105(2) 0.6096(4) 0.0361(11) Uiso 0.10 1 d PG B 2
H5B H 0.2488 0.0473 0.6343 0.043 Uiso 0.10 1 calc PR B 2
C6B C 0.2927(10) 0.0714(14) 0.5554(4) 0.0361(11) Uiso 0.10 1 d PG B 2
H6B H 0.2261 -0.0096 0.5430 0.043 Uiso 0.10 1 calc PR B 2
C7B C 0.3618(12) 0.1288(16) 0.4629(3) 0.0361(11) Uiso 0.10 1 d PD B 2
H7B H 0.2923 0.0493 0.4525 0.043 Uiso 0.10 1 calc PR B 2
C8B C 0.4318(11) 0.1992(16) 0.4235(4) 0.0361(11) Uiso 0.10 1 d PD B 2
H8B H 0.5012 0.2825 0.4310 0.043 Uiso 0.10 1 calc PR B 2
C9B C 0.491(5) 0.334(9) 0.710(2) 0.0361(11) Uiso 0.10 1 d PD B 2
H91B H 0.5654 0.2479 0.7125 0.054 Uiso 0.10 1 calc PR B 2
H92B H 0.4616 0.3686 0.7452 0.054 Uiso 0.10 1 calc PR B 2
H93B H 0.5199 0.4434 0.6902 0.054 Uiso 0.10 1 calc PR B 2
C10B C 0.308(3) 0.143(4) 0.7189(8) 0.0361(11) Uiso 0.10 1 d PD B 2
H104 H 0.2136 0.1606 0.7116 0.054 Uiso 0.10 1 calc PR B 2
H105 H 0.3276 0.1847 0.7550 0.054 Uiso 0.10 1 calc PR B 2
H106 H 0.3293 0.0123 0.7156 0.054 Uiso 0.10 1 calc PR B 2

loop_
_atom_site_aniso_label
_atom_site_aniso_U_11
_atom_site_aniso_U_22
_atom_site_aniso_U_33
_atom_site_aniso_U_23
_atom_site_aniso_U_13
_atom_site_aniso_U_12
N1A 0.0265(6) 0.0264(6) 0.0159(4) -0.0035(3) -0.0046(4) 0.0092(4)
N2A 0.0182(6) 0.0220(5) 0.0156(4) 0.0003(3) 0.0030(3) -0.0024(5)
O1A 0.0413(7) 0.0348(5) 0.0196(6) 0.0027(5) 0.0026(4) 0.0015(5)
O2A 0.0329(5) 0.0470(6) 0.0225(4) -0.0146(4) -0.0111(4) 0.0076(4)
C1A 0.0162(4) 0.0151(4) 0.0150(4) -0.0003(3) -0.0019(3) 0.0025(3)
C2A 0.0169(4) 0.0170(5) 0.0154(4) 0.0004(3) -0.0010(3) -0.0012(3)
C3A 0.0162(4) 0.0176(4) 0.0148(4) -0.0008(3) -0.0007(3) -0.0016(3)
C4A 0.0148(4) 0.0142(4) 0.0165(4) 0.0001(3) -0.0007(3) 0.0018(3)
C5A 0.0157(4) 0.0169(4) 0.0183(5) 0.0004(4) -0.0006(4) -0.0014(3)
C6A 0.0157(4) 0.0164(4) 0.0180(5) -0.0005(3) -0.0028(3) -0.0005(3)
C7A 0.0193(4) 0.0166(4) 0.0156(4) 0.0005(3) -0.0017(3) 0.0041(3)
C8A 0.0199(4) 0.0236(5) 0.0146(4) -0.0020(3) -0.0020(3) 0.0048(4)
C9A 0.0245(6) 0.0295(7) 0.0152(5) -0.0024(4) -0.0018(4) -0.0030(5)
C10A 0.0251(6) 0.0261(7) 0.0198(7) 0.0045(5) 0.0065(6) -0.0018(4)

loop_
_atom_type_symbol
_atom_type_description
_atom_type_scat_dispersion_real
_atom_type_scat_dispersion_imag
_atom_type_scat_source
C C 0.0033 0.0016 'International Tables Vol C Tables 4.2.6.8 and 6.1.1.4'
H H 0.0000 0.0000 'International Tables Vol C Tables 4.2.6.8 and 6.1.1.4'
N N 0.0061 0.0033 'International Tables Vol C Tables 4.2.6.8 and 6.1.1.4'
O O 0.0106 0.0060 'International Tables Vol C Tables 4.2.6.8 and 6.1.1.4'

loop_
_geom_angle_atom_site_label_1
_geom_angle_atom_site_label_2
_geom_angle_atom_site_label_3
_geom_angle
_geom_angle_site_symmetry_1
_geom_angle_site_symmetry_3
_geom_angle_publ_flag
O1A N1A O2A 122.84(12) . . ?
O1A N1A C8A 120.05(12) . . ?
O2A N1A C8A 117.11(12) . . ?
C4A N2A C10A 119.54(17) . . ?
C4A N2A C9A 120.6(2) . . ?
C10A N2A C9A 119.2(2) . . ?
C2A C1A C6A 116.77(8) . . ?
C2A C1A C7A 118.91(9) . . ?
C6A C1A C7A 124.31(9) . . ?
C3A C2A C1A 122.56(9) . . ?
C2A C3A C4A 120.28(9) . . ?
N2A C4A C3A 120.29(14) . . ?
N2A C4A C5A 122.43(15) . . ?
C3A C4A C5A 117.29(9) . . ?
C6A C5A C4A 121.17(9) . . ?
C5A C6A C1A 121.87(8) . . ?
C8A C7A C1A 126.70(10) . . ?
C7A C8A N1A 120.43(10) . . ?
O1B N1B O2B 120.0(15) . . ?
O1B N1B C8B 112.4(13) . . ?
O2B N1B C8B 127.6(14) . . ?
C4B N2B C10B 131(2) . . ?
C4B N2B C9B 116(3) . . ?
C10B N2B C9B 108(3) . . ?
C2B C1B C6B 120.0 . . ?
C2B C1B C7B 118.8(9) . . ?
C6B C1B C7B 121.1(9) . . ?
C3B C2B C1B 120.0 . . ?
C2B C3B C4B 120.0 . . ?
N2B C4B C3B 132.4(16) . . ?
N2B C4B C5B 107.2(16) . . ?
C3B C4B C5B 120.0 . . ?
C4B C5B C6B 120.0 . . ?
C5B C6B C1B 120.0 . . ?
C8B C7B C1B 128.8(11) . . ?
C7B C8B N1B 120.1(11) . . ?

loop_
_geom_bond_atom_site_label_1
_geom_bond_atom_site_label_2
_geom_bond_distance
_geom_bond_site_symmetry_2
_geom_bond_publ_flag
N1A O1A 1.2362(17) . ?
N1A O2A 1.2426(13) . ?
N1A C8A 1.4322(13) . ?
N2A C4A 1.3603(14) . ?
N2A C10A 1.4583(15) . ?
N2A C9A 1.4591(17) . ?
C1A C2A 1.4055(12) . ?
C1A C6A 1.4080(13) . ?
C1A C7A 1.4413(13) . ?
C2A C3A 1.3845(13) . ?
C3A C4A 1.4183(13) . ?
C4A C5A 1.4221(13) . ?
C5A C6A 1.3768(13) . ?
C7A C8A 1.3450(13) . ?
N1B O1B 1.231(9) . ?
N1B O2B 1.234(9) . ?
N1B C8B 1.451(9) . ?
N2B C4B 1.363(10) . ?
N2B C10B 1.446(10) . ?
N2B C9B 1.450(10) . ?
C1B C2B 1.3900 . ?
C1B C6B 1.3900 . ?
C1B C7B 1.438(8) . ?
C2B C3B 1.3900 . ?
C3B C4B 1.3900 . ?
C4B C5B 1.3900 . ?
C5B C6B 1.3900 . ?
C7B C8B 1.323(9) . ?

loop_
_geom_torsion_atom_site_label_1
_geom_torsion_atom_site_label_2
_geom_torsion_atom_site_label_3
_geom_torsion_atom_site_label_4
_geom_torsion
_geom_torsion_site_symmetry_1
_geom_torsion_site_symmetry_2
_geom_torsion_site_symmetry_3
_geom_torsion_site_symmetry_4
_geom_torsion_publ_flag
C6A C1A C2A C3A -1.44(14) . . . . ?
C7A C1A C2A C3A 179.46(10) . . . . ?
C1A C2A C3A C4A -0.52(14) . . . . ?
C10A N2A C4A C3A -176.25(17) . . . . ?
C9A N2A C4A C3A -5.2(4) . . . . ?
C10A N2A C4A C5A 3.3(3) . . . . ?
C9A N2A C4A C5A 174.4(3) . . . . ?
C2A C3A C4A N2A -178.40(19) . . . . ?
C2A C3A C4A C5A 2.01(13) . . . . ?
N2A C4A C5A C6A 178.87(18) . . . . ?
C3A C4A C5A C6A -1.55(13) . . . . ?
C4A C5A C6A C1A -0.44(14) . . . . ?
C2A C1A C6A C5A 1.92(13) . . . . ?
C7A C1A C6A C5A -179.03(9) . . . . ?
C2A C1A C7A C8A -179.95(9) . . . . ?
C6A C1A C7A C8A 1.03(15) . . . . ?
C1A C7A C8A N1A 179.74(9) . . . . ?
O1A N1A C8A C7A -0.11(18) . . . . ?
O2A N1A C8A C7A 179.58(10) . . . . ?
C6B C1B C2B C3B 0.0 . . . . ?
C7B C1B C2B C3B 177.8(12) . . . . ?
C1B C2B C3B C4B 0.0 . . . . ?
C10B N2B C4B C3B -172(3) . . . . ?
C9B N2B C4B C3B -21(5) . . . . ?
C10B N2B C4B C5B 16(4) . . . . ?
C9B N2B C4B C5B 167(4) . . . . ?
C2B C3B C4B N2B -171(3) . . . . ?
C2B C3B C4B C5B 0.0 . . . . ?
N2B C4B C5B C6B 173(2) . . . . ?
C3B C4B C5B C6B 0.0 . . . . ?
C4B C5B C6B C1B 0.0 . . . . ?
C2B C1B C6B C5B 0.0 . . . . ?
C7B C1B C6B C5B -177.8(12) . . . . ?
C2B C1B C7B C8B 1.7(17) . . . . ?
C6B C1B C7B C8B 179.5(11) . . . . ?
C1B C7B C8B N1B 178.2(13) . . . . ?
O1B N1B C8B C7B -176.9(16) . . . . ?
O2B N1B C8B C7B 2(3) . . . . ?
